data_7048733
loop_
_publ_author_name
'Wang, Yu-Xia'
'Xu, Qiutong'
'Ren, Peng'
'Shi, Wei'
'Cheng, Peng'

_publ_section_title
;
 Solvent-induced formation of two gadolinium clusters demonstrating strong
 magnetocaloric effects and ferroelectric properties.
;
_journal_issue 6
_journal_name_full 'Dalton transactions (Cambridge, England : 2003)'
_journal_page_first 2228
_journal_page_last 2233
_journal_paper_doi 10.1039/c8dt04267e
_journal_volume 48
_journal_year 2019
_chemical_formula_moiety 'C20 H43 Gd3 N8 O20, C2 H6 O'
_chemical_formula_sum 'C22 H49 Gd3 N8 O21'
_chemical_formula_weight 1233.44
_space_group_crystal_system orthorhombic
_space_group_IT_number 33
_space_group_name_Hall 'P 2c -2n'
_space_group_name_H-M_alt 'P n a 21'
_symmetry_space_group_name_Hall 'P 2c -2n'
_symmetry_space_group_name_H-M 'P n a 21'
_atom_sites_solution_hydrogens mixed
_atom_sites_solution_primary iterative
_audit_creation_date 2018-12-20
_audit_creation_method
;
Olex2 1.2
(compiled 2018.05.29 svn.r3508 for OlexSys, GUI svn.r5506)
;
_audit_update_record
;
2018-12-20 deposited with the CCDC.
2018-12-26 downloaded from the CCDC.
;
_cell_angle_alpha 90
_cell_angle_beta 90
_cell_angle_gamma 90
_cell_formula_units_Z 4
_cell_length_a 28.2783(6)
_cell_length_b 14.9386(3)
_cell_length_c 9.0311(2)
_cell_measurement_reflns_used 5295
_cell_measurement_temperature 200.00(14)
_cell_measurement_theta_max 29.1428
_cell_measurement_theta_min 2.3626
_cell_volume 3815.08(14)
_computing_cell_refinement
;
CrysAlisPro, Agilent Technologies,
Version 1.171.35.19 (release 27-10-2011 CrysAlis171 .NET)
(compiled Oct 27 2011,15:02:11)
;
_computing_data_collection
;
CrysAlisPro, Agilent Technologies,
Version 1.171.35.19 (release 27-10-2011 CrysAlis171 .NET)
(compiled Oct 27 2011,15:02:11)
;
_computing_data_reduction
;
CrysAlisPro, Agilent Technologies,
Version 1.171.35.19 (release 27-10-2011 CrysAlis171 .NET)
(compiled Oct 27 2011,15:02:11)
;
_computing_molecular_graphics 'Olex2 (Dolomanov et al., 2009)'
_computing_publication_material 'Olex2 (Dolomanov et al., 2009)'
_computing_structure_refinement 'olex2.refine (Bourhis et al., 2015)'
_computing_structure_solution 'olex2.solve (Bourhis et al., 2015)'
_diffrn_ambient_temperature 200.00(14)
_diffrn_detector_area_resol_mean 16.2116
_diffrn_measured_fraction_theta_full 0.994
_diffrn_measured_fraction_theta_max 0.994
_diffrn_measurement_details
;
#__ type_ start__ end____ width___ exp.time_
  1 omega  -10.00   16.00   1.0000   20.0000
omega____ theta____ kappa____ phi______ frames
    -       18.1935   77.0000  -90.0000 26

#__ type_ start__ end____ width___ exp.time_
  2 omega  -91.00   -2.00   1.0000   20.0000
omega____ theta____ kappa____ phi______ frames
    -      -18.8185  -37.0000   30.0000 89

#__ type_ start__ end____ width___ exp.time_
  3 omega  -40.00   -8.00   1.0000   20.0000
omega____ theta____ kappa____ phi______ frames
    -      -18.8185   57.0000 -180.0000 32
;
_diffrn_measurement_device_type 'SuperNova, Single source at offset), Eos'
_diffrn_measurement_method '\w scans'
_diffrn_orient_matrix_UB_11 0.0033318000
_diffrn_orient_matrix_UB_12 0.0225756000
_diffrn_orient_matrix_UB_13 -0.0683402000
_diffrn_orient_matrix_UB_21 0.0012923000
_diffrn_orient_matrix_UB_22 -0.0417418000
_diffrn_orient_matrix_UB_23 -0.0371367000
_diffrn_orient_matrix_UB_31 -0.0248293000
_diffrn_orient_matrix_UB_32 0.0008469000
_diffrn_orient_matrix_UB_33 -0.0110675000
_diffrn_radiation_monochromator mirror
_diffrn_radiation_type MoK\a
_diffrn_radiation_wavelength 0.71073
_diffrn_reflns_av_R_equivalents 0.0392
_diffrn_reflns_av_unetI/netI 0.0613
_diffrn_reflns_Laue_measured_fraction_full 0.994
_diffrn_reflns_Laue_measured_fraction_max 0.994
_diffrn_reflns_limit_h_max 33
_diffrn_reflns_limit_h_min -33
_diffrn_reflns_limit_k_max 17
_diffrn_reflns_limit_k_min -17
_diffrn_reflns_limit_l_max 10
_diffrn_reflns_limit_l_min -9
_diffrn_reflns_number 9382
_diffrn_reflns_point_group_measured_fraction_full 0.723
_diffrn_reflns_point_group_measured_fraction_max 0.723
_diffrn_reflns_theta_full 25.010
_diffrn_reflns_theta_max 25.010
_diffrn_reflns_theta_min 2.555
_diffrn_source 'SuperNova (Mo) X-ray Source'
_exptl_absorpt_coefficient_mu 5.245
_exptl_absorpt_correction_T_max 1.00000
_exptl_absorpt_correction_T_min 0.52924
_exptl_absorpt_correction_type multi-scan
_exptl_absorpt_process_details
;
CrysAlisPro, Agilent Technologies,
Version 1.171.35.19 (release 27-10-2011 CrysAlis171 .NET)
(compiled Oct 27 2011,15:02:11)
Empirical absorption correction using spherical harmonics,
 implemented in SCALE3 ABSPACK scaling algorithm.
;
_exptl_crystal_colour 'clear light white'
_exptl_crystal_colour_lustre clear
_exptl_crystal_colour_modifier light
_exptl_crystal_colour_primary white
_exptl_crystal_density_diffrn 2.147
_exptl_crystal_description block
_exptl_crystal_F_000 2388
_exptl_crystal_size_max 0.13
_exptl_crystal_size_mid 0.13
_exptl_crystal_size_min 0.01
_refine_diff_density_max 1.072
_refine_diff_density_min -0.738
_refine_diff_density_rms 0.143
_refine_ls_abs_structure_details
;
 Classical Flack method preferred over Parsons because s.u. lower.
;
_refine_ls_abs_structure_Flack -0.011(15)
_refine_ls_extinction_coef 0.000121(18)
_refine_ls_extinction_expression Fc^*^=kFc[1+0.001xFc^2^\l^3^/sin(2\q)]^-1/4^
_refine_ls_extinction_method 'SHELXL-2014/7 (Sheldrick 2014'
_refine_ls_goodness_of_fit_ref 0.995
_refine_ls_hydrogen_treatment mixed
_refine_ls_matrix_type full
_refine_ls_number_parameters 527
_refine_ls_number_reflns 4864
_refine_ls_number_restraints 136
_refine_ls_restrained_S_all 0.988
_refine_ls_R_factor_all 0.0371
_refine_ls_R_factor_gt 0.0327
_refine_ls_shift/su_max 0.002
_refine_ls_shift/su_mean 0.000
_refine_ls_structure_factor_coef Fsqd
_refine_ls_weighting_details 'w=1/[\s^2^(Fo^2^)+(0.0125P)^2^] where P=(Fo^2^+2Fc^2^)/3'
_refine_ls_weighting_scheme calc
_refine_ls_wR_factor_gt 0.0538
_refine_ls_wR_factor_ref 0.0555
_reflns_Friedel_coverage 0.361
_reflns_Friedel_fraction_full 0.412
_reflns_Friedel_fraction_max 0.412
_reflns_number_gt 4481
_reflns_number_total 4864
_reflns_threshold_expression 'I > 2\s(I)'
_cod_data_source_file c8dt04267e2.cif
_cod_data_source_block 2-200K
_cod_depositor_comments 'Adding full bibliography for 7048730--7048734.cif.'
_cod_original_cell_volume 3815.08(15)
_cod_database_code 7048733
_shelx_shelxl_version_number 2014/7
_chemical_oxdiff_formula C12Sm1
_chemical_oxdiff_usercomment GD-120K
_shelx_space_group_comment
;
The symmetry employed for this shelxl refinement is uniquely defined
by the following loop, which should always be used as a source of
symmetry information in preference to the above space-group names.
They are only intended as comments.
;
_shelx_estimated_absorpt_t_max 0.949
_shelx_estimated_absorpt_t_min 0.549
_reflns_odcompleteness_completeness 99.84
_reflns_odcompleteness_iscentric 1
_reflns_odcompleteness_theta 26.32
_olex2_refinement_description
;
1. Fixed Uiso
 At 1.2 times of:
  All C(H,H) groups
 At 1.5 times of:
  All C(H,H,H) groups, All O(H) groups
2. Restrained distances
 O8-H8
 0.85 with sigma of 0.01
 O6-H6
 0.85 with sigma of 0.01
 O5-H5
 0.85 with sigma of 0.01
 C22A-C21A = C22B-C21B
 1.54 with sigma of 0.01
 O21A-C22A = O21B-C22B
 1.36 with sigma of 0.01
 O21B-C21B
 2.6 with sigma of 0.01
 O21B-C22B = O21A-C22A
 1.36 with sigma of 0.01
 O21A-C21A
 2.6 with sigma of 0.01
 H8-H21h
 2.23 with sigma of 0.01
 H21b_$1-H4a_$2
 2.4 with sigma of 0.01
 C11-H8
 1.923651 with sigma of 0.02
 C10-H6
 1.899884 with sigma of 0.02
 C4-H5
 1.88822 with sigma of 0.02
 C22A-C21A \\sim C21A-C21B
 with sigma of 0.01
 C22B-C21B \\sim C22A-C21A
 with sigma of 0.01
 O21A-C22A \\sim O21B-C22B
 with sigma of 0.01
 O21A-C21A \\sim O21B-C21B
 with sigma of 0.01
3. Uiso/Uaniso restraints and constraints
O21B \\sim C22B \\sim C21B \\sim O21A \\sim C22A \\sim C21A: within 2A with
sigma of 0.01 and sigma for terminal atoms of 0.02
C8 \\sim O2 \\sim C7: within 2A with sigma of 0.005 and sigma for terminal
atoms of 0.01
Uanis(O21B) \\sim Ueq, Uanis(O21A) \\sim Ueq, Uanis(C22B) \\sim Ueq,
Uanis(C22A) \\sim Ueq, Uanis(C21B) \\sim Ueq, Uanis(C21A) \\sim Ueq: with sigma
of 0.01 and sigma for terminal atoms of 0.02
4. Others
 Sof(C21B)=Sof(H21e)=Sof(H21f)=Sof(H21g)=Sof(O21B)=Sof(H21h)=Sof(C22B)=
 Sof(H22c)=Sof(H22d)=1-FVAR(1)
 Sof(C21A)=Sof(H21a)=Sof(H21b)=Sof(H21c)=Sof(O21A)=Sof(H21d)=Sof(C22A)=
 Sof(H22a)=Sof(H22b)=FVAR(1)
5.a Riding coordinates:
 O21A(H21d), O21B(H21h)
5.b Secondary CH2 refined with riding coordinates:
 C1(H1a,H1b), C2(H2a,H2b), C3(H3a,H3b), C4(H4a,H4b), C5(H5a,H5b), C6(H6a,H6b),
 C7(H7a,H7b), C8(H8a,H8b), C9(H9a,H9b), C10(H10a,H10b), C11(H11a,H11b),
 C12(H12a,H12b), C13(H13a,H13b), C14(H14a,H14b), C15(H15a,H15b), C16(H16a,H16b),
  C17(H17a,H17b), C18(H18a,H18b), C19(H19a,H19b), C20(H20a,H20b), C22A(H22a,
 H22b), C22B(H22c,H22d)
5.c Idealised Me refined as rotating group:
 C21A(H21a,H21b,H21c), C21B(H21e,H21f,H21g)
;
_olex2_submission_special_instructions 'No special instructions were received'

loop_
_space_group_symop_operation_xyz
'x, y, z'
'-x, -y, z+1/2'
'-x+1/2, y+1/2, z+1/2'
'x+1/2, -y+1/2, z'

loop_
_atom_site_label
_atom_site_type_symbol
_atom_site_fract_x
_atom_site_fract_y
_atom_site_fract_z
_atom_site_U_iso_or_equiv
_atom_site_adp_type
_atom_site_occupancy
_atom_site_site_symmetry_order
_atom_site_calc_flag
_atom_site_refinement_flags_posn
_atom_site_refinement_flags_adp
_atom_site_refinement_flags_occupancy
_atom_site_disorder_assembly
_atom_site_disorder_group
Gd1 Gd -0.78352(2) -0.69590(3) -0.91823(7) 0.01837(13) Uani 1 1 d . . . . .
Gd2 Gd -0.86621(2) -0.54578(4) -0.76335(7) 0.02146(14) Uani 1 1 d . . . . .
Gd3 Gd -0.91787(2) -0.75403(4) -0.86615(7) 0.01945(13) Uani 1 1 d . . . . .
C1 C -0.7479(3) -0.5055(7) -0.7856(14) 0.026(3) Uani 1 1 d . . . . .
H1A H -0.7542 -0.4536 -0.7242 0.031 Uiso 1 1 calc R . . . .
H1B H -0.7399 -0.4851 -0.8844 0.031 Uiso 1 1 calc R . . . .
C2 C -0.7079(3) -0.5596(7) -0.7213(14) 0.030(3) Uani 1 1 d . . . . .
H2A H -0.6790 -0.5245 -0.7241 0.036 Uiso 1 1 calc R . . . .
H2B H -0.7147 -0.5735 -0.6186 0.036 Uiso 1 1 calc R . . . .
C3 C -0.6692(4) -0.6253(8) -0.9317(16) 0.036(3) Uani 1 1 d . . . . .
H3A H -0.6384 -0.6073 -0.8949 0.043 Uiso 1 1 calc R . . . .
H3B H -0.6819 -0.5761 -0.9894 0.043 Uiso 1 1 calc R . . . .
C4 C -0.6635(4) -0.7072(9) -1.0310(16) 0.035(3) Uani 1 1 d D . . . .
H4A H -0.6541 -0.6890 -1.1297 0.043 Uiso 1 1 calc DR . . . .
H4B H -0.6395 -0.7467 -0.9912 0.043 Uiso 1 1 calc R . . . .
C5 C -0.6818(4) -0.7160(8) -0.7111(14) 0.029(3) Uani 1 1 d . . . . .
H5A H -0.6562 -0.6925 -0.6509 0.035 Uiso 1 1 calc R . . . .
H5B H -0.6690 -0.7629 -0.7736 0.035 Uiso 1 1 calc R . . . .
C6 C -0.7194(4) -0.7548(8) -0.6118(13) 0.027(3) Uani 1 1 d . . . . .
H6A H -0.7053 -0.8010 -0.5504 0.033 Uiso 1 1 calc R . . . .
H6B H -0.7311 -0.7081 -0.5467 0.033 Uiso 1 1 calc R . . . .
C7 C -0.7999(3) -0.8070(7) -0.5913(12) 0.020(2) Uani 1 1 d . U . . .
H7A H -0.7879 -0.8169 -0.4921 0.024 Uiso 1 1 calc R . . . .
H7B H -0.8179 -0.8595 -0.6203 0.024 Uiso 1 1 calc R . . . .
C8 C -0.8323(4) -0.7251(7) -0.5914(12) 0.022(2) Uani 1 1 d . U . . .
H8A H -0.8598 -0.7366 -0.5301 0.026 Uiso 1 1 calc R . . . .
H8B H -0.8156 -0.6741 -0.5503 0.026 Uiso 1 1 calc R . . . .
C9 C -0.7459(3) -0.8814(7) -0.7581(15) 0.028(3) Uani 1 1 d . . . . .
H9A H -0.7415 -0.9245 -0.6790 0.033 Uiso 1 1 calc R . . . .
H9B H -0.7160 -0.8747 -0.8095 0.033 Uiso 1 1 calc R . . . .
C10 C -0.7830(4) -0.9158(7) -0.8655(14) 0.034(3) Uani 1 1 d D . . . .
H10A H -0.7700 -0.9650 -0.9225 0.041 Uiso 1 1 calc R . . . .
H10B H -0.8100 -0.9381 -0.8104 0.041 Uiso 1 1 calc R . . . .
C11 C -1.0276(3) -0.8646(8) -0.8555(17) 0.045(4) Uani 1 1 d D . . . .
H11A H -1.0370 -0.9050 -0.7767 0.054 Uiso 1 1 calc R . . . .
H11B H -1.0457 -0.8790 -0.9434 0.054 Uiso 1 1 calc R . . . .
C12 C -1.0364(3) -0.7695(8) -0.8104(15) 0.033(3) Uani 1 1 d . . . . .
H12A H -1.0698 -0.7561 -0.8218 0.040 Uiso 1 1 calc R . . . .
H12B H -1.0284 -0.7623 -0.7066 0.040 Uiso 1 1 calc R . . . .
C13 C -0.9820(3) -0.5983(8) -0.7092(13) 0.030(3) Uani 1 1 d . . . . .
H13A H -0.9836 -0.5364 -0.6774 0.036 Uiso 1 1 calc R . . . .
H13B H -0.9917 -0.6361 -0.6273 0.036 Uiso 1 1 calc R . . . .
C14 C -1.0138(3) -0.6126(8) -0.8377(15) 0.033(3) Uani 1 1 d . . . . .
H14A H -1.0064 -0.5693 -0.9143 0.040 Uiso 1 1 calc R . . . .
H14B H -1.0463 -0.6032 -0.8072 0.040 Uiso 1 1 calc R . . . .
C15 C -1.0226(4) -0.7090(9) -1.0570(15) 0.038(4) Uani 1 1 d . . . . .
H15A H -1.0512 -0.6741 -1.0703 0.046 Uiso 1 1 calc R . . . .
H15B H -1.0296 -0.7704 -1.0839 0.046 Uiso 1 1 calc R . . . .
C16 C -0.9845(4) -0.6731(9) -1.1599(13) 0.034(3) Uani 1 1 d . . . . .
H16A H -0.9949 -0.6801 -1.2616 0.041 Uiso 1 1 calc R . . . .
H16B H -0.9802 -0.6097 -1.1412 0.041 Uiso 1 1 calc R . . . .
C17 C -0.9011(3) -0.6649(8) -1.2134(14) 0.031(3) Uani 1 1 d . . . . .
H17A H -0.8758 -0.7040 -1.2462 0.037 Uiso 1 1 calc R . . . .
H17B H -0.9141 -0.6350 -1.2997 0.037 Uiso 1 1 calc R . . . .
C18 C -0.8820(4) -0.5973(8) -1.1090(12) 0.030(3) Uani 1 1 d . . . . .
H18A H -0.8568 -0.5641 -1.1569 0.036 Uiso 1 1 calc R . . . .
H18B H -0.9068 -0.5553 -1.0828 0.036 Uiso 1 1 calc R . . . .
C19 C -0.9402(4) -0.8095(8) -1.2107(14) 0.032(3) Uani 1 1 d . . . . .
H19A H -0.9437 -0.8029 -1.3170 0.038 Uiso 1 1 calc R . . . .
H19B H -0.9674 -0.8423 -1.1741 0.038 Uiso 1 1 calc R . . . .
C20 C -0.8951(4) -0.8631(8) -1.1777(13) 0.036(3) Uani 1 1 d . . . . .
H20A H -0.9005 -0.9259 -1.1989 0.043 Uiso 1 1 calc R . . . .
H20B H -0.8697 -0.8423 -1.2413 0.043 Uiso 1 1 calc R . . . .
H5 H -0.7040(16) -0.803(4) -1.078(13) 0.054 Uiso 1 1 d DR . . . .
H6 H -0.822(3) -0.863(4) -1.013(9) 0.054 Uiso 1 1 d DR . . . .
H8 H -0.9721(14) -0.913(2) -0.950(5) 0.054 Uiso 1 1 d DR . . . .
N1 N -0.7602(3) -0.7941(6) -0.6943(11) 0.025(2) Uani 1 1 d . . . . .
N2 N -0.7009(3) -0.6437(6) -0.8052(11) 0.025(2) Uani 1 1 d . . . . .
N3 N -1.0085(3) -0.7058(6) -0.8993(12) 0.028(2) Uani 1 1 d . . . . .
N4 N -0.9389(3) -0.7194(7) -1.1406(11) 0.027(3) Uani 1 1 d . . . . .
N5 N -0.8946(4) -0.3843(7) -0.9130(15) 0.044(3) Uani 1 1 d . . . . .
N6 N -0.8630(3) -0.4501(7) -0.4799(13) 0.028(3) Uani 1 1 d . . . . .
N7 N -0.7718(3) -0.6348(7) -1.2233(12) 0.031(3) Uani 1 1 d . . . . .
N8 N -0.9242(3) -0.8790(7) -0.6113(13) 0.032(3) Uani 1 1 d . . . . .
O1 O -0.8640(2) -0.6390(5) -0.9765(8) 0.0211(18) Uani 1 1 d . . . . .
O2 O -0.8470(2) -0.7054(4) -0.7395(8) 0.0209(16) Uani 1 1 d . U . . .
O3 O -0.7883(2) -0.5620(4) -0.7906(9) 0.0211(18) Uani 1 1 d . . . . .
O4 O -0.9352(2) -0.6199(5) -0.7519(10) 0.0263(19) Uani 1 1 d . . . . .
O5 O -0.7081(2) -0.7522(5) -1.0364(10) 0.030(2) Uani 1 1 d D . . . .
O6 O -0.7980(2) -0.8464(5) -0.9636(10) 0.028(2) Uani 1 1 d D . . . .
O7 O -0.8817(2) -0.8532(5) -1.0291(8) 0.026(2) Uani 1 1 d . . . . .
O8 O -0.9781(2) -0.8737(5) -0.8848(9) 0.034(2) Uani 1 1 d D . . . .
O9 O -0.9226(3) -0.4263(6) -0.8290(11) 0.054(3) Uani 1 1 d . . . . .
O10 O -0.8538(3) -0.4169(6) -0.9304(11) 0.041(2) Uani 1 1 d . . . . .
O11 O -0.9060(3) -0.3136(6) -0.9766(14) 0.081(4) Uani 1 1 d . . . . .
O12 O -0.8848(3) -0.5241(6) -0.5008(10) 0.043(2) Uani 1 1 d . . . . .
O13 O -0.8392(3) -0.4223(6) -0.5910(10) 0.037(2) Uani 1 1 d . . . . .
O14 O -0.8659(2) -0.4088(6) -0.3651(11) 0.044(2) Uani 1 1 d . . . . .
O15 O -0.7914(2) -0.7093(5) -1.1987(9) 0.028(2) Uani 1 1 d . . . . .
O16 O -0.7609(3) -0.5883(6) -1.1133(9) 0.035(2) Uani 1 1 d . . . . .
O17 O -0.7645(4) -0.6104(7) -1.3499(11) 0.073(3) Uani 1 1 d . . . . .
O18 O -0.8951(3) -0.8900(5) -0.7132(9) 0.028(2) Uani 1 1 d . . . . .
O19 O -0.9465(3) -0.8059(6) -0.6069(9) 0.033(2) Uani 1 1 d . . . . .
O20 O -0.9320(3) -0.9378(6) -0.5198(11) 0.050(3) Uani 1 1 d . . . . .
C21A C -0.9257(13) -1.127(4) -0.795(5) 0.088(9) Uani 0.263(16) 1 d D U P A 4
H21A H -0.9579 -1.1293 -0.7611 0.133 Uiso 0.263(16) 1 calc GR . P A 4
H21B H -0.9071 -1.0936 -0.7250 0.133 Uiso 0.263(16) 1 calc DGR . P A 4
H21C H -0.9134 -1.1865 -0.8032 0.133 Uiso 0.263(16) 1 calc GR . P A 4
C21B C -0.8904(4) -1.0889(13) -0.908(3) 0.076(6) Uani 0.737(16) 1 d D U P A 3
H21E H -0.8834 -1.0705 -1.0072 0.115 Uiso 0.737(16) 1 calc GR . P A 3
H21F H -0.8729 -1.1421 -0.8846 0.115 Uiso 0.737(16) 1 calc GR . P A 3
H21G H -0.8819 -1.0421 -0.8402 0.115 Uiso 0.737(16) 1 calc GR . P A 3
O21A O -0.9604(17) -1.033(3) -1.007(5) 0.081(8) Uani 0.263(16) 1 d D U P A 4
H21D H -0.9860 -1.0569 -1.0193 0.122 Uiso 0.263(16) 1 d R . P A 4
C22A C -0.9238(14) -1.080(5) -0.947(4) 0.083(7) Uani 0.263(16) 1 d D U P A 4
H22A H -0.8969 -1.0401 -0.9441 0.100 Uiso 0.263(16) 1 calc R . P A 4
H22B H -0.9160 -1.1266 -1.0186 0.100 Uiso 0.263(16) 1 calc R . P A 4
O21B O -0.9777(4) -1.0460(10) -0.923(2) 0.079(5) Uani 0.737(16) 1 d D U P A 3
H21H H -0.9903 -1.0544 -1.0033 0.119 Uiso 0.737(16) 1 d DR . P A 3
C22B C -0.9437(5) -1.1083(12) -0.894(3) 0.084(6) Uani 0.737(16) 1 d D U P A 3
H22C H -0.9502 -1.1591 -0.9579 0.101 Uiso 0.737(16) 1 calc R . P A 3
H22D H -0.9490 -1.1286 -0.7933 0.101 Uiso 0.737(16) 1 calc R . P A 3

loop_
_atom_site_aniso_label
_atom_site_aniso_U_11
_atom_site_aniso_U_22
_atom_site_aniso_U_33
_atom_site_aniso_U_23
_atom_site_aniso_U_13
_atom_site_aniso_U_12
Gd1 0.0169(2) 0.0157(3) 0.0225(3) -0.0015(3) 0.0006(3) 0.0010(2)
Gd2 0.0184(2) 0.0151(3) 0.0309(3) -0.0042(3) 0.0017(3) 0.0008(2)
Gd3 0.0170(2) 0.0170(3) 0.0244(3) -0.0014(3) -0.0013(3) -0.0002(2)
C1 0.026(5) 0.019(6) 0.033(8) -0.010(6) -0.008(6) -0.009(5)
C2 0.020(5) 0.021(6) 0.048(9) -0.020(7) -0.005(6) -0.006(5)
C3 0.028(6) 0.027(7) 0.052(9) -0.001(8) 0.006(7) -0.010(5)
C4 0.020(6) 0.037(8) 0.049(9) -0.003(8) 0.004(6) -0.009(6)
C5 0.014(5) 0.024(6) 0.049(9) -0.007(7) 0.000(6) 0.002(5)
C6 0.026(6) 0.024(7) 0.032(8) 0.002(7) -0.009(6) 0.002(5)
C7 0.024(4) 0.020(5) 0.016(5) 0.006(5) -0.004(4) -0.005(4)
C8 0.024(4) 0.023(4) 0.018(4) 0.006(4) 0.000(4) -0.010(4)
C9 0.019(5) 0.023(6) 0.042(8) 0.004(8) -0.001(6) 0.001(5)
C10 0.047(7) 0.013(5) 0.043(8) 0.003(7) -0.012(7) 0.004(5)
C11 0.020(5) 0.051(9) 0.063(10) 0.000(9) 0.001(7) -0.006(6)
C12 0.011(5) 0.048(8) 0.041(9) 0.001(7) -0.002(5) -0.006(6)
C13 0.016(5) 0.032(7) 0.042(8) -0.014(7) 0.015(6) 0.002(5)
C14 0.019(5) 0.032(7) 0.049(9) -0.005(8) 0.000(6) 0.004(5)
C15 0.018(6) 0.048(9) 0.048(9) 0.005(8) -0.009(6) -0.003(6)
C16 0.037(7) 0.031(7) 0.034(8) 0.011(7) -0.011(6) 0.006(6)
C17 0.025(6) 0.025(6) 0.042(9) 0.003(7) -0.006(6) -0.006(5)
C18 0.040(7) 0.038(8) 0.013(7) 0.006(7) 0.000(6) 0.019(6)
C19 0.028(6) 0.046(8) 0.021(7) -0.005(7) -0.011(6) 0.005(6)
C20 0.035(7) 0.028(7) 0.045(9) -0.010(7) -0.014(6) 0.013(6)
N1 0.017(4) 0.022(5) 0.038(7) 0.005(5) -0.009(5) 0.004(4)
N2 0.021(4) 0.018(5) 0.036(7) -0.011(5) 0.000(4) -0.001(4)
N3 0.013(4) 0.035(5) 0.038(7) -0.003(6) -0.003(5) 0.000(4)
N4 0.027(5) 0.032(6) 0.022(6) -0.001(5) -0.012(5) 0.001(5)
N5 0.046(6) 0.026(6) 0.060(9) 0.000(8) -0.014(7) 0.007(5)
N6 0.025(5) 0.022(6) 0.036(7) -0.003(6) 0.002(5) 0.002(5)
N7 0.036(5) 0.036(7) 0.022(7) -0.001(6) 0.001(5) -0.005(5)
N8 0.030(6) 0.029(6) 0.038(7) 0.008(6) -0.005(6) -0.008(5)
O1 0.021(4) 0.016(4) 0.026(5) 0.007(4) -0.006(3) 0.004(3)
O2 0.021(3) 0.022(4) 0.020(4) 0.003(4) 0.001(3) -0.002(3)
O3 0.021(3) 0.012(4) 0.031(5) -0.006(4) 0.002(4) 0.002(3)
O4 0.016(3) 0.022(4) 0.040(5) -0.016(5) 0.000(4) 0.002(3)
O5 0.026(4) 0.023(5) 0.042(6) -0.011(5) 0.001(4) 0.005(4)
O6 0.026(4) 0.017(4) 0.042(6) 0.003(4) -0.009(4) -0.008(4)
O7 0.017(4) 0.036(5) 0.024(5) -0.008(4) -0.007(3) 0.007(4)
O8 0.022(3) 0.029(4) 0.052(7) -0.013(5) 0.008(4) -0.009(4)
O9 0.037(5) 0.037(5) 0.089(9) 0.016(6) 0.027(5) 0.004(4)
O10 0.035(4) 0.036(5) 0.052(6) 0.016(6) 0.008(5) -0.002(4)
O11 0.083(7) 0.036(6) 0.125(12) 0.034(8) 0.019(7) 0.017(6)
O12 0.057(5) 0.036(5) 0.035(6) -0.006(5) 0.016(5) -0.023(5)
O13 0.044(5) 0.035(5) 0.033(6) -0.008(5) 0.017(5) -0.011(4)
O14 0.029(4) 0.057(6) 0.045(6) -0.028(6) 0.002(5) -0.006(4)
O15 0.031(4) 0.016(4) 0.035(5) 0.001(4) -0.003(4) -0.005(4)
O16 0.046(5) 0.031(5) 0.026(5) -0.002(5) -0.002(4) -0.007(4)
O17 0.132(9) 0.066(7) 0.020(6) 0.002(6) 0.007(7) -0.040(7)
O18 0.031(4) 0.027(5) 0.028(5) 0.002(5) 0.003(4) -0.001(4)
O19 0.035(5) 0.036(5) 0.026(5) 0.005(5) 0.004(4) 0.006(4)
O20 0.059(6) 0.041(6) 0.050(7) 0.008(6) 0.007(5) -0.007(5)
C21A 0.085(14) 0.082(14) 0.098(15) -0.004(13) 0.005(13) 0.001(13)
C21B 0.068(10) 0.067(10) 0.095(12) -0.007(11) 0.013(10) -0.005(10)
O21A 0.082(13) 0.069(13) 0.093(14) -0.006(13) -0.004(12) 0.004(12)
C22A 0.079(9) 0.076(9) 0.095(10) -0.001(8) 0.001(8) 0.001(8)
O21B 0.054(7) 0.054(8) 0.129(12) -0.008(10) 0.007(8) -0.002(7)
C22B 0.079(8) 0.075(8) 0.098(9) 0.006(8) -0.003(8) -0.002(7)

loop_
_atom_type_symbol
_atom_type_description
_atom_type_scat_dispersion_real
_atom_type_scat_dispersion_imag
_atom_type_scat_source
C C 0.0033 0.0016 'International Tables Vol C Tables 4.2.6.8 and 6.1.1.4'
H H 0.0000 0.0000 'International Tables Vol C Tables 4.2.6.8 and 6.1.1.4'
Gd Gd -0.1653 3.9035 'International Tables Vol C Tables 4.2.6.8 and 6.1.1.4'
N N 0.0061 0.0033 'International Tables Vol C Tables 4.2.6.8 and 6.1.1.4'
O O 0.0106 0.0060 'International Tables Vol C Tables 4.2.6.8 and 6.1.1.4'

loop_
_geom_angle_atom_site_label_1
_geom_angle_atom_site_label_2
_geom_angle_atom_site_label_3
_geom_angle
Gd2 Gd1 Gd3 56.754(13)
N1 Gd1 Gd2 102.7(2)
N1 Gd1 Gd3 91.60(18)
N1 Gd1 N2 69.1(3)
N1 Gd1 N7 152.4(3)
N2 Gd1 Gd2 104.08(19)
N2 Gd1 Gd3 150.1(2)
N2 Gd1 N7 99.8(3)
N7 Gd1 Gd2 104.5(2)
N7 Gd1 Gd3 106.96(19)
O1 Gd1 Gd2 42.27(17)
O1 Gd1 Gd3 38.27(17)
O1 Gd1 N1 126.4(3)
O1 Gd1 N2 141.6(2)
O1 Gd1 N7 78.3(3)
O1 Gd1 O5 142.8(3)
O1 Gd1 O15 74.7(2)
O2 Gd1 Gd2 44.01(16)
O2 Gd1 Gd3 35.78(16)
O2 Gd1 N1 68.5(2)
O2 Gd1 N2 114.3(3)
O2 Gd1 N7 137.0(2)
O2 Gd1 O1 58.8(2)
O2 Gd1 O5 152.6(3)
O2 Gd1 O15 126.4(2)
O2 Gd1 O16 135.0(2)
O3 Gd1 Gd2 38.21(14)
O3 Gd1 Gd3 94.32(14)
O3 Gd1 N1 96.7(3)
O3 Gd1 N2 66.9(2)
O3 Gd1 N7 101.9(3)
O3 Gd1 O1 75.9(2)
O3 Gd1 O2 71.0(2)
O3 Gd1 O5 123.2(2)
O3 Gd1 O6 156.2(3)
O3 Gd1 O15 123.9(3)
O3 Gd1 O16 78.9(3)
O5 Gd1 Gd2 159.62(18)
O5 Gd1 Gd3 142.50(18)
O5 Gd1 N1 85.7(3)
O5 Gd1 N2 61.3(3)
O5 Gd1 N7 67.1(3)
O5 Gd1 O15 68.2(3)
O6 Gd1 Gd2 124.62(17)
O6 Gd1 Gd3 68.64(17)
O6 Gd1 N1 68.5(3)
O6 Gd1 N2 120.4(3)
O6 Gd1 N7 99.0(3)
O6 Gd1 O1 97.6(2)
O6 Gd1 O2 86.0(3)
O6 Gd1 O5 75.7(3)
O6 Gd1 O15 74.6(3)
O6 Gd1 O16 123.4(3)
O15 Gd1 Gd2 112.69(16)
O15 Gd1 Gd3 90.99(16)
O15 Gd1 N1 139.0(3)
O15 Gd1 N2 118.7(3)
O15 Gd1 N7 25.5(2)
O16 Gd1 Gd2 92.35(19)
O16 Gd1 Gd3 118.72(18)
O16 Gd1 N1 149.5(3)
O16 Gd1 N2 81.7(3)
O16 Gd1 N7 25.1(3)
O16 Gd1 O1 82.2(2)
O16 Gd1 O5 72.3(3)
O16 Gd1 O15 50.6(3)
Gd1 Gd2 Gd3 67.246(15)
N5 Gd2 Gd1 122.1(3)
N5 Gd2 Gd3 119.7(2)
N5 Gd2 N6 90.6(3)
N6 Gd2 Gd1 129.41(18)
N6 Gd2 Gd3 131.8(2)
O1 Gd2 Gd1 44.72(15)
O1 Gd2 Gd3 44.56(17)
O1 Gd2 N5 96.8(3)
O1 Gd2 N6 172.6(3)
O1 Gd2 O2 59.8(2)
O1 Gd2 O9 104.3(3)
O1 Gd2 O10 87.6(3)
O1 Gd2 O12 150.1(3)
O1 Gd2 O13 156.5(2)
O2 Gd2 Gd1 43.17(15)
O2 Gd2 Gd3 42.71(15)
O2 Gd2 N5 156.4(3)
O2 Gd2 N6 113.0(3)
O2 Gd2 O9 150.2(2)
O2 Gd2 O10 141.1(3)
O2 Gd2 O13 125.9(3)
O3 Gd2 Gd1 39.87(17)
O3 Gd2 Gd3 106.35(17)
O3 Gd2 N5 108.3(3)
O3 Gd2 N6 96.8(3)
O3 Gd2 O1 79.7(2)
O3 Gd2 O2 71.6(2)
O3 Gd2 O4 144.1(2)
O3 Gd2 O9 133.7(3)
O3 Gd2 O10 82.9(3)
O3 Gd2 O12 109.5(3)
O3 Gd2 O13 81.3(2)
O4 Gd2 Gd1 106.32(18)
O4 Gd2 Gd3 39.19(18)
O4 Gd2 N5 101.1(3)
O4 Gd2 N6 103.1(3)
O4 Gd2 O1 76.8(3)
O4 Gd2 O2 73.2(2)
O4 Gd2 O9 78.8(3)
O4 Gd2 O10 122.4(3)
O4 Gd2 O12 80.4(3)
O4 Gd2 O13 126.3(3)
O9 Gd2 Gd1 142.5(2)
O9 Gd2 Gd3 107.7(2)
O9 Gd2 N5 25.9(3)
O9 Gd2 N6 82.9(3)
O9 Gd2 O10 51.8(3)
O9 Gd2 O13 79.3(3)
O10 Gd2 Gd1 99.1(2)
O10 Gd2 Gd3 125.5(2)
O10 Gd2 N5 25.9(3)
O10 Gd2 N6 98.5(3)
O10 Gd2 O13 76.4(3)
O12 Gd2 Gd1 127.6(2)
O12 Gd2 Gd3 106.2(2)
O12 Gd2 N5 106.5(3)
O12 Gd2 N6 25.6(3)
O12 Gd2 O2 95.2(3)
O12 Gd2 O9 89.9(3)
O12 Gd2 O10 121.2(3)
O12 Gd2 O13 51.2(3)
O13 Gd2 Gd1 120.48(17)
O13 Gd2 Gd3 157.0(2)
O13 Gd2 N5 76.2(3)
O13 Gd2 N6 25.7(2)
Gd2 Gd3 Gd1 55.999(13)
N3 Gd3 Gd1 148.6(2)
N3 Gd3 Gd2 100.8(2)
N3 Gd3 N8 101.4(3)
N4 Gd3 Gd1 93.61(19)
N4 Gd3 Gd2 99.7(2)
N4 Gd3 N3 67.7(3)
N4 Gd3 N8 148.2(3)
N8 Gd3 Gd1 106.89(18)
N8 Gd3 Gd2 111.8(2)
O1 Gd3 Gd1 37.97(14)
O1 Gd3 Gd2 41.78(17)
O1 Gd3 N3 110.7(2)
O1 Gd3 N4 67.8(3)
O1 Gd3 N8 141.0(2)
O1 Gd3 O18 127.7(2)
O1 Gd3 O19 139.0(2)
O2 Gd3 Gd1 35.74(17)
O2 Gd3 Gd2 43.47(16)
O2 Gd3 N3 139.9(3)
O2 Gd3 N4 125.4(3)
O2 Gd3 N8 82.7(2)
O2 Gd3 O1 58.5(2)
O2 Gd3 O8 145.0(2)
O2 Gd3 O18 76.9(2)
O2 Gd3 O19 85.5(2)
O4 Gd3 Gd1 93.85(15)
O4 Gd3 Gd2 37.94(15)
O4 Gd3 N3 67.2(3)
O4 Gd3 N4 101.8(3)
O4 Gd3 N8 100.8(3)
O4 Gd3 O1 73.2(2)
O4 Gd3 O2 72.8(2)
O4 Gd3 O7 158.5(3)
O4 Gd3 O8 120.8(2)
O4 Gd3 O18 120.4(3)
O4 Gd3 O19 77.9(3)
O7 Gd3 Gd1 68.89(17)
O7 Gd3 Gd2 122.80(18)
O7 Gd3 N3 121.4(3)
O7 Gd3 N4 67.9(3)
O7 Gd3 N8 96.7(3)
O7 Gd3 O1 85.3(3)
O7 Gd3 O2 97.3(2)
O7 Gd3 O8 78.4(2)
O7 Gd3 O18 73.9(3)
O7 Gd3 O19 121.2(3)
O8 Gd3 Gd1 144.86(16)
O8 Gd3 Gd2 158.64(17)
O8 Gd3 N3 61.8(3)
O8 Gd3 N4 85.5(3)
O8 Gd3 N8 63.7(3)
O8 Gd3 O1 152.5(2)
O8 Gd3 O18 68.5(2)
O8 Gd3 O19 68.3(3)
O18 Gd3 Gd1 89.82(16)
O18 Gd3 Gd2 116.95(17)
O18 Gd3 N3 121.2(3)
O18 Gd3 N4 137.4(3)
O18 Gd3 N8 24.6(2)
O18 Gd3 O19 49.4(2)
O19 Gd3 Gd1 118.45(17)
O19 Gd3 Gd2 98.85(19)
O19 Gd3 N3 83.2(3)
O19 Gd3 N4 147.9(3)
O19 Gd3 N8 25.1(3)
O3 C1 C2 107.3(8)
N2 C2 C1 111.0(9)
N2 C3 C4 111.6(9)
O5 C4 C3 107.8(9)
N2 C5 C6 111.5(8)
N1 C6 C5 113.5(10)
N1 C7 C8 110.6(9)
O2 C8 C7 109.8(9)
N1 C9 C10 111.0(8)
O6 C10 C9 110.9(9)
O8 C11 C12 107.7(9)
N3 C12 C11 112.0(10)
O4 C13 C14 108.7(9)
C13 C14 N3 111.2(9)
N3 C15 C16 112.8(9)
N4 C16 C15 112.5(10)
C18 C17 N4 110.6(10)
O1 C18 C17 111.2(10)
N4 C19 C20 111.6(9)
O7 C20 C19 110.8(10)
C6 N1 Gd1 111.4(6)
C7 N1 Gd1 111.9(6)
C7 N1 C6 109.0(9)
C7 N1 C9 109.8(8)
C9 N1 Gd1 105.4(7)
C9 N1 C6 109.3(8)
C2 N2 Gd1 109.1(6)
C3 N2 Gd1 106.9(7)
C3 N2 C2 108.6(9)
C5 N2 Gd1 109.1(6)
C5 N2 C2 112.1(9)
C5 N2 C3 111.1(8)
C12 N3 Gd3 106.1(6)
C12 N3 C14 110.0(9)
C12 N3 C15 111.1(9)
C14 N3 Gd3 107.5(6)
C15 N3 Gd3 110.9(7)
C15 N3 C14 111.0(10)
C16 N4 Gd3 113.9(7)
C16 N4 C17 108.6(9)
C16 N4 C19 110.6(8)
C17 N4 Gd3 111.4(6)
C19 N4 Gd3 103.3(7)
C19 N4 C17 108.8(9)
O9 N5 Gd2 58.5(6)
O9 N5 O10 117.1(10)
O10 N5 Gd2 58.7(6)
O11 N5 Gd2 178.6(9)
O11 N5 O9 122.4(11)
O11 N5 O10 120.4(12)
O12 N6 Gd2 55.6(6)
O13 N6 Gd2 59.2(6)
O13 N6 O12 114.7(10)
O14 N6 Gd2 174.1(8)
O14 N6 O12 122.2(11)
O14 N6 O13 123.0(10)
O15 N7 Gd1 60.6(6)
O16 N7 Gd1 56.8(6)
O16 N7 O15 117.3(10)
O17 N7 Gd1 176.7(9)
O17 N7 O15 120.2(11)
O17 N7 O16 122.5(11)
O18 N8 Gd3 58.0(6)
O18 N8 O19 117.9(11)
O19 N8 Gd3 60.7(6)
O20 N8 Gd3 169.7(8)
O20 N8 O18 121.5(11)
O20 N8 O19 120.6(11)
Gd1 O1 Gd3 103.8(3)
Gd2 O1 Gd1 93.0(2)
Gd2 O1 Gd3 93.7(3)
C18 O1 Gd1 130.3(6)
C18 O1 Gd2 114.2(6)
C18 O1 Gd3 114.4(6)
Gd1 O2 Gd2 92.8(2)
Gd1 O2 Gd3 108.5(3)
Gd3 O2 Gd2 93.8(2)
C8 O2 Gd1 114.9(5)
C8 O2 Gd2 110.3(6)
C8 O2 Gd3 128.3(6)
Gd2 O3 Gd1 101.9(2)
C1 O3 Gd1 118.9(6)
C1 O3 Gd2 136.5(6)
Gd2 O4 Gd3 102.9(3)
C13 O4 Gd2 135.5(6)
C13 O4 Gd3 121.2(6)
C4 O5 Gd1 124.9(7)
C10 O6 Gd1 122.7(6)
C20 O7 Gd3 123.7(6)
C11 O8 Gd3 126.3(7)
N5 O9 Gd2 95.6(6)
N5 O10 Gd2 95.4(7)
N6 O12 Gd2 98.8(7)
N6 O13 Gd2 95.1(6)
N7 O15 Gd1 93.9(7)
N7 O16 Gd1 98.1(7)
N8 O18 Gd3 97.4(7)
N8 O19 Gd3 94.2(7)
O21A C22A C21A 123.9(12)
O21B C22B C21B 123.0(11)

loop_
_geom_bond_atom_site_label_1
_geom_bond_atom_site_label_2
_geom_bond_distance
Gd1 Gd2 3.5290(7)
Gd1 Gd3 3.9255(7)
Gd1 N1 2.584(9)
Gd1 N2 2.667(8)
Gd1 N7 2.921(11)
Gd1 O1 2.486(6)
Gd1 O2 2.417(7)
Gd1 O3 2.312(7)
Gd1 O5 2.530(7)
Gd1 O6 2.322(7)
Gd1 O15 2.550(8)
Gd1 O16 2.470(8)
Gd2 Gd3 3.5600(7)
Gd2 N5 2.879(11)
Gd2 N6 2.934(11)
Gd2 O1 2.377(7)
Gd2 O2 2.455(7)
Gd2 O3 2.231(6)
Gd2 O4 2.245(6)
Gd2 O9 2.466(8)
Gd2 O10 2.471(8)
Gd2 O12 2.451(9)
Gd2 O13 2.531(8)
Gd3 N3 2.680(7)
Gd3 N4 2.601(9)
Gd3 N8 2.969(11)
Gd3 O1 2.503(7)
Gd3 O2 2.420(6)
Gd3 O4 2.307(7)
Gd3 O7 2.325(7)
Gd3 O8 2.476(7)
Gd3 O18 2.538(8)
Gd3 O19 2.596(8)
C1 C2 1.508(14)
C1 O3 1.419(11)
C2 N2 1.481(12)
C3 C4 1.525(16)
C3 N2 1.479(14)
C4 O5 1.428(12)
C5 C6 1.508(15)
C5 N2 1.475(14)
C6 N1 1.492(13)
C7 C8 1.527(14)
C7 N1 1.472(13)
C8 O2 1.431(12)
C9 C10 1.518(15)
C9 N1 1.481(13)
C10 O6 1.428(13)
C11 C12 1.498(16)
C11 O8 1.430(11)
C12 N3 1.474(13)
C13 C14 1.483(14)
C13 O4 1.415(11)
C14 N3 1.507(14)
C15 C16 1.518(15)
C15 N3 1.479(15)
C16 N4 1.474(13)
C17 C18 1.484(16)
C17 N4 1.495(14)
C18 O1 1.441(12)
C19 C20 1.534(14)
C19 N4 1.489(14)
C20 O7 1.402(13)
N5 O9 1.263(13)
N5 O10 1.263(11)
N5 O11 1.244(13)
N6 O12 1.281(12)
N6 O13 1.276(12)
N6 O14 1.209(12)
N7 O15 1.262(12)
N7 O16 1.251(12)
N7 O17 1.218(13)
N8 O18 1.245(12)
N8 O19 1.261(12)
N8 O20 1.226(12)
C21A C22A 1.543(10)
C21B C22B 1.539(9)
O21A C22A 1.365(8)
O21B C22B 1.363(7)
